data_7013666
loop_
_publ_author_name
'Balueva, Anna S.'
'Kuznetsov, Roman M.'
'Ignat'eva, Svetlana N.'
'Karasik, Andrey A.'
'Gubaidullin, Aidar T.'
'Litvinov, Igor A.'
'Sinyashin, Oleg G.'
'L\"onnecke, Peter'
'Hey-Hawkins, Evamarie'

_publ_section_title
;
 Self-assembly of novel macrocyclic aminomethylphosphines with
 hydrophobic intramolecular cavities.
;
_journal_issue 3
_journal_name_full 'Dalton transactions (Cambridge, England : 2003)'
_journal_page_first 442
_journal_page_last 447
_journal_paper_doi 10.1039/b311592e
_journal_year 2004
_chemical_formula_sum 'C77 H97 N7 O3 P4 S2'
_chemical_formula_weight 1356.62
_chemical_name_systematic
;
?
;
_space_group_IT_number 148
_symmetry_cell_setting hexagonal
_symmetry_space_group_name_Hall '-R 3'
_symmetry_space_group_name_H-M 'R -3 :H'
_atom_sites_solution_hydrogens geom
_atom_sites_solution_primary direct
_atom_sites_solution_secondary difmap
_audit_creation_method SHELXL-97
_cell_angle_alpha 90.00
_cell_angle_beta 90.00
_cell_angle_gamma 120.00
_cell_formula_units_Z 9
_cell_length_a 29.456(3)
_cell_length_b 29.456(3)
_cell_length_c 22.728(5)
_cell_measurement_reflns_used 1200
_cell_measurement_temperature 223(2)
_cell_measurement_theta_max 26.37
_cell_measurement_theta_min 1.20
_cell_volume 17078(4)
_computing_cell_refinement 'SAINT (AXS-Bruker)'
_computing_data_collection 'SMART (AXS-Bruker)'
_computing_data_reduction 'SAINT (AXS-Bruker)'
_computing_molecular_graphics 'XP (AXS-Bruker)'
_computing_structure_refinement 'SHELXL-97 (Sheldrick, 1997)'
_computing_structure_solution 'SHELXS-97 (Sheldrick, 1990)'
_diffrn_ambient_temperature 223(2)
_diffrn_measured_fraction_theta_full 0.996
_diffrn_measured_fraction_theta_max 0.996
_diffrn_measurement_device_type 'CCD-Diffractometer (AXS Bruker)'
_diffrn_measurement_method '\w Scans'
_diffrn_radiation_monochromator graphite
_diffrn_radiation_source 'fine-focus sealed tube'
_diffrn_radiation_type MoK\a
_diffrn_radiation_wavelength 0.71073
_diffrn_reflns_av_R_equivalents 0.0409
_diffrn_reflns_av_sigmaI/netI 0.0377
_diffrn_reflns_limit_h_max 36
_diffrn_reflns_limit_h_min -36
_diffrn_reflns_limit_k_max 28
_diffrn_reflns_limit_k_min -36
_diffrn_reflns_limit_l_max 28
_diffrn_reflns_limit_l_min -18
_diffrn_reflns_number 33048
_diffrn_reflns_theta_full 26.37
_diffrn_reflns_theta_max 26.37
_diffrn_reflns_theta_min 1.20
_exptl_absorpt_coefficient_mu 0.205
_exptl_absorpt_correction_type SADABS
_exptl_crystal_colour colorless
_exptl_crystal_density_diffrn 1.187
_exptl_crystal_density_method 'not measured'
_exptl_crystal_description prism
_exptl_crystal_F_000 6516
_exptl_crystal_size_max 0.10
_exptl_crystal_size_mid 0.10
_exptl_crystal_size_min 0.10
_refine_diff_density_max 0.445
_refine_diff_density_min -0.391
_refine_diff_density_rms 0.086
_refine_ls_extinction_method none
_refine_ls_goodness_of_fit_ref 1.000
_refine_ls_hydrogen_treatment refxyz
_refine_ls_matrix_type full
_refine_ls_number_parameters 436
_refine_ls_number_reflns 7756
_refine_ls_number_restraints 7
_refine_ls_restrained_S_all 1.001
_refine_ls_R_factor_all 0.0855
_refine_ls_R_factor_gt 0.0552
_refine_ls_shift/su_max 0.085
_refine_ls_shift/su_mean 0.007
_refine_ls_structure_factor_coef Fsqd
_refine_ls_weighting_details 'calc w=1/[\s^2^(Fo^2^)+(0.1123P)^2^+14.0172P] where P=(Fo^2^+2Fc^2^)/3'
_refine_ls_weighting_scheme calc
_refine_ls_wR_factor_gt 0.1583
_refine_ls_wR_factor_ref 0.1819
_reflns_number_gt 5287
_reflns_number_total 7756
_reflns_threshold_expression >2sigma(I)
_cod_data_source_file b311592e.txt
_cod_data_source_block c771_fin
_cod_depositor_comments
;
The following automatic conversions were performed:
'_symmetry_cell_setting' value 'Hexagonal' changed to 'hexagonal'
according to '/home/saulius/struct/CIF-dictionaries/cif_core.dic'
dictionary named 'cif_core.dic' version 2.4.1 from 2010-06-29.

Automatic conversion script
Id: cif_fix_enum 1527 2010-12-29 10:47:43Z saulius 
;
_cod_original_sg_symbol_H-M R-3
_cod_database_code 7013666

loop_
_symmetry_equiv_pos_as_xyz
'x, y, z'
'-y, x-y, z'
'-x+y, -x, z'
'x+2/3, y+1/3, z+1/3'
'-y+2/3, x-y+1/3, z+1/3'
'-x+y+2/3, -x+1/3, z+1/3'
'x+1/3, y+2/3, z+2/3'
'-y+1/3, x-y+2/3, z+2/3'
'-x+y+1/3, -x+2/3, z+2/3'
'-x, -y, -z'
'y, -x+y, -z'
'x-y, x, -z'
'-x+2/3, -y+1/3, -z+1/3'
'y+2/3, -x+y+1/3, -z+1/3'
'x-y+2/3, x+1/3, -z+1/3'
'-x+1/3, -y+2/3, -z+2/3'
'y+1/3, -x+y+2/3, -z+2/3'
'x-y+1/3, x+2/3, -z+2/3'

loop_
_atom_site_label
_atom_site_type_symbol
_atom_site_fract_x
_atom_site_fract_y
_atom_site_fract_z
_atom_site_U_iso_or_equiv
_atom_site_adp_type
_atom_site_occupancy
_atom_site_symmetry_multiplicity
_atom_site_calc_flag
_atom_site_refinement_flags
_atom_site_disorder_assembly
_atom_site_disorder_group
C1 C 0.56952(10) 0.11928(10) 0.76445(13) 0.0436(6) Uani 1 1 d . . .
C2 C 0.60856(11) 0.15173(11) 0.80558(14) 0.0514(7) Uani 1 1 d . . .
C3 C 0.64795(12) 0.20110(12) 0.78784(18) 0.0644(9) Uani 1 1 d . . .
H3 H 0.6738 0.2224 0.8153 0.077 Uiso 1 1 calc R . .
C4 C 0.65068(13) 0.22009(13) 0.7320(2) 0.0735(11) Uani 1 1 d . . .
C5 C 0.61252(13) 0.18858(13) 0.69298(18) 0.0682(10) Uani 1 1 d . . .
H5 H 0.6137 0.2011 0.6546 0.082 Uiso 1 1 calc R . .
C6 C 0.57189(12) 0.13864(12) 0.70760(15) 0.0548(7) Uani 1 1 d . . .
C7 C 0.35500(11) -0.15825(11) 0.79675(15) 0.0508(7) Uani 1 1 d . . .
C8 C 0.33023(12) -0.17911(12) 0.74251(17) 0.0604(8) Uani 1 1 d . . .
C9 C 0.29589(14) -0.23274(14) 0.7372(2) 0.0800(12) Uani 1 1 d . . .
H9 H 0.2799 -0.2460 0.7006 0.096 Uiso 1 1 calc R . .
C10 C 0.28450(15) -0.26666(15) 0.7825(3) 0.0870(13) Uani 1 1 d . . .
C11 C 0.30747(14) -0.24706(15) 0.8358(2) 0.0804(12) Uani 1 1 d . . .
H11 H 0.2997 -0.2702 0.8676 0.097 Uiso 1 1 calc R . .
C12 C 0.34292(12) -0.19246(13) 0.84461(17) 0.0626(9) Uani 1 1 d . . .
C13 C 0.53527(9) -0.05135(10) 0.81131(11) 0.0366(6) Uani 1 1 d . . .
C14 C 0.58543(10) -0.01217(11) 0.82777(12) 0.0420(6) Uani 1 1 d . . .
H14 H 0.6016 0.0198 0.8071 0.050 Uiso 1 1 calc R . .
C15 C 0.61162(10) -0.01951(11) 0.87377(12) 0.0447(6) Uani 1 1 d . . .
H15 H 0.6455 0.0074 0.8837 0.054 Uiso 1 1 calc R . .
C16 C 0.58885(11) -0.06574(11) 0.90547(12) 0.0448(6) Uani 1 1 d . . .
C17 C 0.53941(11) -0.10520(11) 0.88942(13) 0.0483(7) Uani 1 1 d . . .
H17 H 0.5236 -0.1370 0.9103 0.058 Uiso 1 1 calc R . .
C18 C 0.51280(10) -0.09848(10) 0.84289(13) 0.0442(6) Uani 1 1 d . . .
H18 H 0.4793 -0.1259 0.8325 0.053 Uiso 1 1 calc R . .
C19 C 0.40770(10) 0.01984(10) 0.86183(12) 0.0397(6) Uani 1 1 d . . .
C20 C 0.44140(10) 0.07032(10) 0.88413(12) 0.0399(6) Uani 1 1 d . . .
H20 H 0.4706 0.0940 0.8618 0.048 Uiso 1 1 calc R . .
C21 C 0.43242(10) 0.08567(10) 0.93803(12) 0.0413(6) Uani 1 1 d . . .
H21 H 0.4554 0.1197 0.9517 0.050 Uiso 1 1 calc R . .
C22 C 0.39004(11) 0.05172(11) 0.97243(12) 0.0443(6) Uani 1 1 d . . .
C23 C 0.35780(11) 0.00108(12) 0.95214(13) 0.0501(7) Uani 1 1 d . . .
H23 H 0.3294 -0.0227 0.9754 0.060 Uiso 1 1 calc R . .
C24 C 0.36665(11) -0.01497(11) 0.89854(13) 0.0473(7) Uani 1 1 d . . .
H24 H 0.3448 -0.0498 0.8864 0.057 Uiso 1 1 calc R . .
C25 C 0.45609(10) 0.04430(11) 0.76794(12) 0.0420(6) Uani 1 1 d . . .
H25A H 0.4572 0.0781 0.7694 0.050 Uiso 1 1 calc R . .
H25B H 0.4495 0.0320 0.7271 0.050 Uiso 1 1 calc R . .
C26 C 0.38206(10) -0.04664(10) 0.78230(13) 0.0453(6) Uani 1 1 d . . .
H26A H 0.3836 -0.0460 0.7392 0.054 Uiso 1 1 calc R . .
H26B H 0.3454 -0.0610 0.7940 0.054 Uiso 1 1 calc R . .
C27 C 0.45491(10) -0.08283(11) 0.75206(12) 0.0422(6) Uani 1 1 d . . .
H27A H 0.4526 -0.1169 0.7464 0.051 Uiso 1 1 calc R . .
H27B H 0.4446 -0.0735 0.7151 0.051 Uiso 1 1 calc R . .
C28 C 0.52850(10) 0.00803(10) 0.74004(11) 0.0384(6) Uani 1 1 d . . .
H28A H 0.5094 0.0051 0.7037 0.046 Uiso 1 1 calc R . .
H28B H 0.5656 0.0230 0.7300 0.046 Uiso 1 1 calc R . .
C29 C 0.60950(13) 0.13427(14) 0.86777(15) 0.0661(9) Uani 1 1 d . . .
H29A H 0.5799 0.0993 0.8738 0.099 Uiso 1 1 calc R . .
H29B H 0.6074 0.1584 0.8952 0.099 Uiso 1 1 calc R . .
H29C H 0.6418 0.1338 0.8743 0.099 Uiso 1 1 calc R . .
C30 C 0.69482(17) 0.27414(16) 0.7137(3) 0.1117(18) Uani 1 1 d . . .
H30A H 0.7180 0.2908 0.7469 0.168 Uiso 1 1 calc R . .
H30B H 0.6801 0.2955 0.7010 0.168 Uiso 1 1 calc R . .
H30C H 0.7144 0.2705 0.6816 0.168 Uiso 1 1 calc R . .
C31 C 0.53260(16) 0.10799(15) 0.65994(15) 0.0780(11) Uani 1 1 d . . .
H31A H 0.5418 0.1288 0.6243 0.117 Uiso 1 1 calc R . .
H31B H 0.4979 0.0997 0.6727 0.117 Uiso 1 1 calc R . .
H31C H 0.5329 0.0758 0.6523 0.117 Uiso 1 1 calc R . .
C32 C 0.33846(15) -0.14588(15) 0.68862(16) 0.0776(11) Uani 1 1 d . . .
H32A H 0.3632 -0.1095 0.6977 0.116 Uiso 1 1 calc R . .
H32B H 0.3053 -0.1493 0.6767 0.116 Uiso 1 1 calc R . .
H32C H 0.3522 -0.1575 0.6569 0.116 Uiso 1 1 calc R . .
C33 C 0.2474(2) -0.32555(16) 0.7764(3) 0.145(3) Uani 1 1 d . . .
H33A H 0.2343 -0.3335 0.7364 0.218 Uiso 1 1 calc R . .
H33B H 0.2183 -0.3366 0.8035 0.218 Uiso 1 1 calc R . .
H33C H 0.2661 -0.3440 0.7855 0.218 Uiso 1 1 calc R . .
C34 C 0.36639(16) -0.17429(18) 0.90417(19) 0.0925(14) Uani 1 1 d . . .
H34A H 0.3530 -0.2040 0.9307 0.139 Uiso 1 1 calc R . .
H34B H 0.3573 -0.1490 0.9190 0.139 Uiso 1 1 calc R . .
H34C H 0.4042 -0.1580 0.9015 0.139 Uiso 1 1 calc R . .
C35 C 0.13212(18) 0.75653(17) 0.7539(2) 0.0832(12) Uani 1 1 d . . .
H35 H 0.1078 0.7254 0.7729 0.100 Uiso 1 1 calc R . .
C36 C 0.21456(17) 0.83522(17) 0.7543(2) 0.0882(12) Uani 1 1 d . . .
H36A H 0.2449 0.8541 0.7796 0.132 Uiso 1 1 calc R . .
H36B H 0.1989 0.8568 0.7466 0.132 Uiso 1 1 calc R . .
H36C H 0.2253 0.8268 0.7175 0.132 Uiso 1 1 calc R . .
C37 C 0.1905(2) 0.7751(2) 0.83802(19) 0.0968(14) Uani 1 1 d . . .
H37A H 0.2245 0.8029 0.8508 0.145 Uiso 1 1 calc R . .
H37B H 0.1914 0.7428 0.8341 0.145 Uiso 1 1 calc R . .
H37C H 0.1642 0.7704 0.8668 0.145 Uiso 1 1 calc R . .
C38 C 0.5683(5) 0.0486(5) 0.9736(5) 0.263(16) Uani 0.50 1 d PD A -1
H38 H 0.5750 0.0378 0.9373 0.316 Uiso 0.50 1 calc PR A -1
C39 C 0.5035(9) 0.0231(10) 1.0552(7) 0.255(8) Uani 0.50 1 d PD A -1
H39A H 0.4661 -0.0010 1.0585 0.382 Uiso 0.50 1 calc PR A -1
H39B H 0.5107 0.0587 1.0610 0.382 Uiso 0.50 1 calc PR A -1
H39C H 0.5218 0.0147 1.0850 0.382 Uiso 0.50 1 calc PR A -1
C40 C 0.4867(7) -0.0266(8) 0.9651(8) 0.255(8) Uani 0.50 1 d PD A -1
H40A H 0.4530 -0.0456 0.9846 0.382 Uiso 0.50 1 calc PR A -1
H40B H 0.5018 -0.0491 0.9613 0.382 Uiso 0.50 1 calc PR A -1
H40C H 0.4821 -0.0157 0.9264 0.382 Uiso 0.50 1 calc PR A -1
N1 N 0.50910(8) -0.04398(8) 0.76457(10) 0.0384(5) Uani 1 1 d . . .
N2 N 0.41330(8) 0.00667(8) 0.80499(10) 0.0423(5) Uani 1 1 d . . .
N3 N 0.17775(12) 0.78874(12) 0.78221(13) 0.0652(8) Uani 1 1 d . . .
N4 N 0.5209(3) 0.0185(3) 0.9990(4) 0.088(3) Uani 0.50 1 d PD A -1
O1 O 0.12091(13) 0.76569(12) 0.70546(13) 0.0970(9) Uani 1 1 d . . .
O2 O 0.6037(5) 0.0900(4) 0.9958(4) 0.221(7) Uani 0.50 1 d PD A -1
P1 P 0.52105(3) 0.05349(3) 0.79220(3) 0.03766(19) Uani 1 1 d . . .
P2 P 0.40703(3) -0.08960(3) 0.81116(3) 0.0412(2) Uani 1 1 d . . .
S1 S 0.62531(3) -0.07492(4) 0.96228(3) 0.0564(2) Uani 1 1 d . . .

loop_
_atom_site_aniso_label
_atom_site_aniso_U_11
_atom_site_aniso_U_22
_atom_site_aniso_U_33
_atom_site_aniso_U_23
_atom_site_aniso_U_13
_atom_site_aniso_U_12
C1 0.0390(14) 0.0375(14) 0.0571(17) -0.0010(12) 0.0025(12) 0.0213(12)
C2 0.0426(15) 0.0491(17) 0.069(2) -0.0112(14) -0.0041(14) 0.0282(14)
C3 0.0447(17) 0.0445(17) 0.101(3) -0.0120(18) -0.0060(17) 0.0198(14)
C4 0.0474(19) 0.0470(18) 0.125(3) 0.014(2) 0.004(2) 0.0224(16)
C5 0.063(2) 0.055(2) 0.090(3) 0.0275(19) 0.0100(19) 0.0325(18)
C6 0.0525(17) 0.0475(17) 0.067(2) 0.0099(15) 0.0045(15) 0.0271(15)
C7 0.0359(14) 0.0409(15) 0.076(2) 0.0038(14) 0.0063(14) 0.0195(12)
C8 0.0405(16) 0.0461(17) 0.087(2) -0.0114(17) -0.0017(16) 0.0160(14)
C9 0.053(2) 0.052(2) 0.122(4) -0.015(2) -0.007(2) 0.0160(17)
C10 0.054(2) 0.049(2) 0.151(4) 0.003(3) 0.006(3) 0.0201(18)
C11 0.052(2) 0.058(2) 0.134(4) 0.037(2) 0.024(2) 0.0295(18)
C12 0.0432(17) 0.060(2) 0.090(3) 0.0171(18) 0.0109(17) 0.0300(16)
C13 0.0338(13) 0.0380(13) 0.0436(14) 0.0008(11) 0.0050(11) 0.0221(11)
C14 0.0362(14) 0.0433(15) 0.0449(15) 0.0093(12) 0.0040(11) 0.0187(12)
C15 0.0339(14) 0.0533(16) 0.0461(15) 0.0044(13) 0.0021(12) 0.0211(13)
C16 0.0458(15) 0.0585(17) 0.0416(15) 0.0080(13) 0.0068(12) 0.0347(14)
C17 0.0499(16) 0.0448(15) 0.0581(18) 0.0150(13) 0.0133(14) 0.0297(14)
C18 0.0342(13) 0.0379(14) 0.0621(18) 0.0030(13) 0.0037(12) 0.0192(12)
C19 0.0353(13) 0.0392(14) 0.0521(16) 0.0020(12) 0.0030(11) 0.0243(12)
C20 0.0350(13) 0.0354(13) 0.0511(16) 0.0017(12) 0.0063(11) 0.0190(11)
C21 0.0436(15) 0.0399(14) 0.0477(15) -0.0014(12) -0.0028(12) 0.0263(12)
C22 0.0484(16) 0.0570(17) 0.0421(15) 0.0070(13) 0.0029(12) 0.0372(14)
C23 0.0445(16) 0.0522(17) 0.0572(18) 0.0170(14) 0.0114(13) 0.0269(14)
C24 0.0406(15) 0.0375(14) 0.0624(19) 0.0035(13) 0.0057(13) 0.0184(12)
C25 0.0420(14) 0.0451(15) 0.0452(15) -0.0002(12) 0.0014(12) 0.0265(12)
C26 0.0365(14) 0.0419(15) 0.0595(17) -0.0113(13) -0.0067(12) 0.0211(12)
C27 0.0363(14) 0.0429(15) 0.0490(16) -0.0075(12) -0.0031(12) 0.0208(12)
C28 0.0377(14) 0.0417(14) 0.0390(14) 0.0021(11) 0.0051(11) 0.0222(12)
C29 0.059(2) 0.070(2) 0.066(2) -0.0234(18) -0.0169(17) 0.0300(18)
C30 0.066(3) 0.058(2) 0.189(6) 0.033(3) 0.000(3) 0.014(2)
C31 0.099(3) 0.067(2) 0.051(2) 0.0149(17) -0.0070(19) 0.029(2)
C32 0.066(2) 0.071(2) 0.070(2) -0.0176(19) -0.0154(19) 0.0151(19)
C33 0.092(4) 0.046(2) 0.268(8) 0.000(4) -0.005(4) 0.013(2)
C34 0.073(3) 0.105(3) 0.092(3) 0.045(3) 0.020(2) 0.039(2)
C35 0.090(3) 0.072(3) 0.084(3) 0.015(2) 0.020(2) 0.038(2)
C36 0.085(3) 0.090(3) 0.094(3) 0.028(2) 0.016(2) 0.046(2)
C37 0.114(4) 0.122(4) 0.079(3) 0.035(3) 0.014(3) 0.078(3)
C38 0.60(5) 0.185(18) 0.050(7) 0.031(10) 0.064(16) 0.23(3)
C39 0.298(14) 0.51(2) 0.113(13) -0.193(14) -0.079(11) 0.321(16)
C40 0.298(14) 0.51(2) 0.113(13) -0.193(14) -0.079(11) 0.321(16)
N1 0.0317(11) 0.0384(11) 0.0468(12) 0.0013(10) 0.0013(9) 0.0189(9)
N2 0.0356(11) 0.0385(12) 0.0548(14) -0.0057(10) 0.0027(10) 0.0199(10)
N3 0.0729(19) 0.0700(18) 0.0641(18) 0.0227(15) 0.0137(15) 0.0442(17)
N4 0.143(9) 0.104(7) 0.052(4) 0.006(5) 0.000(6) 0.088(6)
O1 0.110(2) 0.103(2) 0.0709(18) 0.0134(16) -0.0089(16) 0.0477(19)
O2 0.316(16) 0.146(9) 0.099(7) -0.013(6) -0.009(8) 0.040(10)
P1 0.0358(4) 0.0407(4) 0.0382(4) -0.0004(3) 0.0015(3) 0.0204(3)
P2 0.0353(4) 0.0406(4) 0.0490(4) -0.0043(3) -0.0011(3) 0.0199(3)
S1 0.0683(5) 0.0874(6) 0.0418(4) 0.0080(4) 0.0059(3) 0.0602(5)

loop_
_atom_type_symbol
_atom_type_description
_atom_type_scat_dispersion_real
_atom_type_scat_dispersion_imag
_atom_type_scat_source
C C 0.0033 0.0016 'International Tables Vol C Tables 4.2.6.8 and 6.1.1.4'
H H 0.0000 0.0000 'International Tables Vol C Tables 4.2.6.8 and 6.1.1.4'
N N 0.0061 0.0033 'International Tables Vol C Tables 4.2.6.8 and 6.1.1.4'
O O 0.0106 0.0060 'International Tables Vol C Tables 4.2.6.8 and 6.1.1.4'
P P 0.1023 0.0942 'International Tables Vol C Tables 4.2.6.8 and 6.1.1.4'
S S 0.1246 0.1234 'International Tables Vol C Tables 4.2.6.8 and 6.1.1.4'

loop_
_geom_angle_atom_site_label_1
_geom_angle_atom_site_label_2
_geom_angle_atom_site_label_3
_geom_angle
_geom_angle_site_symmetry_1
_geom_angle_site_symmetry_3
_geom_angle_publ_flag
C6 C1 C2 118.4(3) . . ?
C6 C1 P1 126.6(2) . . ?
C2 C1 P1 115.0(2) . . ?
C3 C2 C1 119.0(3) . . ?
C3 C2 C29 118.7(3) . . ?
C1 C2 C29 122.3(3) . . ?
C4 C3 C2 122.8(3) . . ?
C5 C4 C3 117.6(3) . . ?
C5 C4 C30 120.9(4) . . ?
C3 C4 C30 121.6(4) . . ?
C4 C5 C6 122.8(3) . . ?
C5 C6 C1 119.4(3) . . ?
C5 C6 C31 117.1(3) . . ?
C1 C6 C31 123.4(3) . . ?
C12 C7 C8 118.4(3) . . ?
C12 C7 P2 114.9(3) . . ?
C8 C7 P2 126.5(2) . . ?
C9 C8 C7 119.7(4) . . ?
C9 C8 C32 117.1(3) . . ?
C7 C8 C32 123.2(3) . . ?
C10 C9 C8 122.8(4) . . ?
C9 C10 C11 118.3(4) . . ?
C9 C10 C33 122.8(5) . . ?
C11 C10 C33 118.9(5) . . ?
C10 C11 C12 121.9(4) . . ?
C7 C12 C11 118.7(4) . . ?
C7 C12 C34 122.7(3) . . ?
C11 C12 C34 118.6(4) . . ?
N1 C13 C14 121.0(2) . . ?
N1 C13 C18 121.4(2) . . ?
C14 C13 C18 117.5(2) . . ?
C15 C14 C13 121.1(3) . . ?
C16 C15 C14 121.0(3) . . ?
C15 C16 C17 118.6(3) . . ?
C15 C16 S1 119.6(2) . . ?
C17 C16 S1 121.6(2) . . ?
C16 C17 C18 120.9(3) . . ?
C17 C18 C13 120.7(3) . . ?
N2 C19 C24 122.1(2) . . ?
N2 C19 C20 120.9(2) . . ?
C24 C19 C20 116.9(3) . . ?
C21 C20 C19 121.2(2) . . ?
C20 C21 C22 121.1(3) . . ?
C21 C22 C23 118.3(3) . . ?
C21 C22 S1 120.2(2) . 10_657 ?
C23 C22 S1 121.4(2) . 10_657 ?
C24 C23 C22 121.2(3) . . ?
C23 C24 C19 121.1(3) . . ?
N2 C25 P1 111.79(18) . . ?
N2 C26 P2 110.72(18) . . ?
N1 C27 P2 114.40(18) . . ?
N1 C28 P1 112.61(17) . . ?
O1 C35 N3 123.8(4) . . ?
O2 C38 N4 123.6(12) . . ?
C13 N1 C28 120.1(2) . . ?
C13 N1 C27 120.2(2) . . ?
C28 N1 C27 117.0(2) . . ?
C19 N2 C26 122.2(2) . . ?
C19 N2 C25 120.3(2) . . ?
C26 N2 C25 117.0(2) . . ?
C35 N3 C36 118.7(3) . . ?
C35 N3 C37 121.9(3) . . ?
C36 N3 C37 119.3(4) . . ?
C38 N4 C39 129.0(11) . . ?
C38 N4 C40 113.4(10) . . ?
C39 N4 C40 117.3(11) . . ?
C1 P1 C25 104.36(12) . . ?
C1 P1 C28 103.12(12) . . ?
C25 P1 C28 100.70(12) . . ?
C7 P2 C26 106.57(13) . . ?
C7 P2 C27 98.98(13) . . ?
C26 P2 C27 101.83(13) . . ?
C22 S1 C16 104.88(12) 10_657 . ?

loop_
_geom_bond_atom_site_label_1
_geom_bond_atom_site_label_2
_geom_bond_distance
_geom_bond_site_symmetry_2
_geom_bond_publ_flag
C1 C6 1.400(4) . ?
C1 C2 1.418(4) . ?
C1 P1 1.851(3) . ?
C2 C3 1.391(4) . ?
C2 C29 1.509(5) . ?
C3 C4 1.372(5) . ?
C4 C5 1.368(5) . ?
C4 C30 1.526(5) . ?
C5 C6 1.395(4) . ?
C6 C31 1.511(5) . ?
C7 C12 1.402(4) . ?
C7 C8 1.408(5) . ?
C7 P2 1.856(3) . ?
C8 C9 1.391(5) . ?
C8 C32 1.510(5) . ?
C9 C10 1.356(6) . ?
C10 C11 1.366(6) . ?
C10 C33 1.525(6) . ?
C11 C12 1.428(5) . ?
C12 C34 1.492(6) . ?
C13 N1 1.392(3) . ?
C13 C14 1.396(4) . ?
C13 C18 1.400(4) . ?
C14 C15 1.379(4) . ?
C15 C16 1.382(4) . ?
C16 C17 1.383(4) . ?
C16 S1 1.784(3) . ?
C17 C18 1.388(4) . ?
C19 N2 1.382(3) . ?
C19 C24 1.403(4) . ?
C19 C20 1.406(4) . ?
C20 C21 1.376(4) . ?
C21 C22 1.386(4) . ?
C22 C23 1.387(4) . ?
C22 S1 1.784(3) 10_657 ?
C23 C24 1.378(4) . ?
C25 N2 1.459(3) . ?
C25 P1 1.876(3) . ?
C26 N2 1.461(3) . ?
C26 P2 1.872(3) . ?
C27 N1 1.453(3) . ?
C27 P2 1.885(3) . ?
C28 N1 1.452(3) . ?
C28 P1 1.882(3) . ?
C35 O1 1.218(5) . ?
C35 N3 1.358(5) . ?
C36 N3 1.403(5) . ?
C37 N3 1.436(5) . ?
C38 O2 1.248(9) . ?
C38 N4 1.354(9) . ?
C39 N4 1.407(9) . ?
C40 N4 1.426(10) . ?
S1 C22 1.784(3) 10_657 ?
